data_4107574
loop_
_publ_author_name
'Yuzhong Wang'
'Brandon Quillian'
'Pingrong Wei'
'Yaoming Xie'
'Chaitanya S. Wannere'
'R. Bruce King'
'Henry F. Schaefer'
'Paul V. R. Schleyer'
'Gregory H. Robinson'

_publ_section_title
;
 Planar, Twisted, and Trans-Bent: Conformational Flexibility of Neutral
 Diborenes
;
_journal_name_full 'Journal of the American Chemical Society'
_journal_page_first 3298
_journal_page_last 3299
_journal_paper_doi 10.1021/ja800257j
_journal_volume 130
_journal_year 2008
_chemical_formula_sum 'C42 H52 B2 N4'
_chemical_formula_weight 634.50
_chemical_name_systematic
; 
 ? 
;
_space_group_IT_number 15
_symmetry_cell_setting monoclinic
_symmetry_space_group_name_Hall '-C 2yc'
_symmetry_space_group_name_H-M 'C 1 2/c 1'
_atom_sites_solution_hydrogens geom
_atom_sites_solution_primary direct
_atom_sites_solution_secondary difmap
_audit_creation_method SHELXL-97
_cell_angle_alpha 90.00
_cell_angle_beta 102.2200(10)
_cell_angle_gamma 90.00
_cell_formula_units_Z 8
_cell_length_a 32.1297(19)
_cell_length_b 10.7328(6)
_cell_length_c 23.9977(15)
_cell_measurement_temperature 273(2)
_cell_volume 8087.9(8)
_computing_structure_refinement 'SHELXL-97 (Sheldrick, 1997)'
_computing_structure_solution 'SHELXS-97 (Sheldrick, 1990)'
_diffrn_ambient_temperature 273(2)
_diffrn_measured_fraction_theta_full 0.999
_diffrn_measured_fraction_theta_max 0.999
_diffrn_radiation_monochromator graphite
_diffrn_radiation_source 'fine-focus sealed tube'
_diffrn_radiation_type MoK\a
_diffrn_radiation_wavelength 0.71073
_diffrn_reflns_av_R_equivalents 0.0718
_diffrn_reflns_av_sigmaI/netI 0.0491
_diffrn_reflns_limit_h_max 38
_diffrn_reflns_limit_h_min -38
_diffrn_reflns_limit_k_max 12
_diffrn_reflns_limit_k_min -12
_diffrn_reflns_limit_l_max 28
_diffrn_reflns_limit_l_min -28
_diffrn_reflns_number 42273
_diffrn_reflns_theta_full 25.00
_diffrn_reflns_theta_max 25.00
_diffrn_reflns_theta_min 2.13
_exptl_absorpt_coefficient_mu 0.060
_exptl_absorpt_correction_T_max 0.9970
_exptl_absorpt_correction_T_min 0.9822
_exptl_absorpt_correction_type multi-scan
_exptl_absorpt_process_details 'BRUKER SADABS'
_exptl_crystal_colour colorless
_exptl_crystal_density_diffrn 1.042
_exptl_crystal_F_000 2736
_exptl_crystal_size_max 0.30
_exptl_crystal_size_mid 0.17
_exptl_crystal_size_min 0.05
_refine_diff_density_max 0.271
_refine_diff_density_min -0.237
_refine_diff_density_rms 0.048
_refine_ls_extinction_coef 0.00054(14)
_refine_ls_extinction_expression Fc^*^=kFc[1+0.001xFc^2^\l^3^/sin(2\q)]^-1/4^
_refine_ls_extinction_method SHELXL
_refine_ls_goodness_of_fit_ref 1.008
_refine_ls_hydrogen_treatment mixed
_refine_ls_matrix_type full
_refine_ls_number_parameters 450
_refine_ls_number_reflns 7130
_refine_ls_number_restraints 0
_refine_ls_restrained_S_all 1.008
_refine_ls_R_factor_all 0.1270
_refine_ls_R_factor_gt 0.0607
_refine_ls_shift/su_max 0.000
_refine_ls_shift/su_mean 0.000
_refine_ls_structure_factor_coef Fsqd
_refine_ls_weighting_details 'calc w=1/[\s^2^(Fo^2^)+(0.0832P)^2^+7.5622P] where P=(Fo^2^+2Fc^2^)/3'
_refine_ls_weighting_scheme calc
_refine_ls_wR_factor_gt 0.1527
_refine_ls_wR_factor_ref 0.1999
_reflns_number_gt 3736
_reflns_number_total 7130
_reflns_threshold_expression >2sigma(I)
_cod_data_source_file ja800257j-file005.cif
_cod_data_source_block uga632
_cod_database_code 4107574

loop_
_symmetry_equiv_pos_as_xyz
'x, y, z'
'-x, y, -z+1/2'
'x+1/2, y+1/2, z'
'-x+1/2, y+1/2, -z+1/2'
'-x, -y, -z'
'x, -y, z-1/2'
'-x+1/2, -y+1/2, -z'
'x+1/2, -y+1/2, z-1/2'

loop_
_atom_site_label
_atom_site_type_symbol
_atom_site_fract_x
_atom_site_fract_y
_atom_site_fract_z
_atom_site_U_iso_or_equiv
_atom_site_adp_type
_atom_site_occupancy
_atom_site_symmetry_multiplicity
_atom_site_calc_flag
_atom_site_refinement_flags
B1 B 0.14991(11) 0.2360(3) 0.07981(15) 0.0481(8) Uani 1 1 d .
H1 H 0.1692(8) 0.207(2) 0.1214(11) 0.053(7) Uiso 1 1 d .
H2 H 0.1700(9) 0.292(3) 0.0545(12) 0.069(9) Uiso 1 1 d .
B2 B 0.10418(11) 0.3191(3) 0.09206(15) 0.0479(8) Uani 1 1 d .
H3 H 0.0906(9) 0.266(3) 0.1234(11) 0.062(8) Uiso 1 1 d .
H4 H 0.0807(9) 0.338(3) 0.0504(13) 0.069(9) Uiso 1 1 d .
N1 N 0.11544(7) 0.0119(2) 0.06318(9) 0.0484(6) Uani 1 1 d .
N2 N 0.13307(8) 0.0921(2) -0.01078(10) 0.0514(6) Uani 1 1 d .
N3 N 0.14295(9) 0.4697(2) 0.17362(10) 0.0669(8) Uani 1 1 d .
N4 N 0.11831(9) 0.5606(2) 0.09417(10) 0.0632(7) Uani 1 1 d .
C1 C 0.13374(8) 0.1152(2) 0.04529(11) 0.0443(7) Uani 1 1 d .
C2 C 0.10372(11) -0.0725(3) 0.01857(13) 0.0629(9) Uani 1 1 d .
H2A H 0.0906 -0.1493 0.0204 0.076 Uiso 1 1 calc R
C3 C 0.11463(11) -0.0234(3) -0.02683(14) 0.0664(9) Uani 1 1 d .
H3A H 0.1107 -0.0593 -0.0628 0.080 Uiso 1 1 calc R
C4 C 0.15156(10) 0.1708(3) -0.04790(11) 0.0505(7) Uani 1 1 d .
C5 C 0.12591(10) 0.2570(3) -0.08194(12) 0.0580(8) Uani 1 1 d .
C6 C 0.14505(12) 0.3314(3) -0.11651(13) 0.0700(9) Uani 1 1 d .
H6A H 0.1285 0.3897 -0.1400 0.084 Uiso 1 1 calc R
C7 C 0.18757(13) 0.3223(4) -0.11733(14) 0.0730(10) Uani 1 1 d .
C8 C 0.21141(11) 0.2328(4) -0.08347(14) 0.0704(10) Uani 1 1 d .
H8A H 0.2400 0.2243 -0.0845 0.084 Uiso 1 1 calc R
C9 C 0.19445(10) 0.1553(3) -0.04813(12) 0.0565(8) Uani 1 1 d .
C10 C 0.22122(11) 0.0609(4) -0.01058(15) 0.0791(11) Uani 1 1 d .
H10A H 0.2498 0.0637 -0.0166 0.119 Uiso 1 1 calc R
H10B H 0.2096 -0.0208 -0.0197 0.119 Uiso 1 1 calc R
H10C H 0.2214 0.0794 0.0286 0.119 Uiso 1 1 calc R
C11 C 0.20802(15) 0.4112(5) -0.15284(18) 0.1169(17) Uani 1 1 d .
H11A H 0.1868 0.4668 -0.1733 0.175 Uiso 1 1 calc R
H11B H 0.2204 0.3646 -0.1794 0.175 Uiso 1 1 calc R
H11C H 0.2298 0.4585 -0.1282 0.175 Uiso 1 1 calc R
C12 C 0.07949(11) 0.2717(4) -0.08058(15) 0.0787(11) Uani 1 1 d .
H12A H 0.0719 0.2125 -0.0544 0.118 Uiso 1 1 calc R
H12B H 0.0625 0.2574 -0.1180 0.118 Uiso 1 1 calc R
H12C H 0.0745 0.3546 -0.0684 0.118 Uiso 1 1 calc R
C13 C 0.10692(10) -0.0076(3) 0.11886(12) 0.0515(8) Uani 1 1 d .
C14 C 0.06481(11) -0.0027(3) 0.12477(14) 0.0634(9) Uani 1 1 d .
C15 C 0.05704(14) -0.0250(4) 0.17814(18) 0.0889(12) Uani 1 1 d .
H15A H 0.0291 -0.0230 0.1829 0.107 Uiso 1 1 calc R
C16 C 0.08914(18) -0.0503(4) 0.22502(18) 0.0994(14) Uani 1 1 d .
C17 C 0.13000(16) -0.0549(3) 0.21688(16) 0.0864(12) Uani 1 1 d .
H17A H 0.1519 -0.0724 0.2479 0.104 Uiso 1 1 calc R
C18 C 0.14003(11) -0.0345(3) 0.16442(14) 0.0616(9) Uani 1 1 d .
C19 C 0.18517(12) -0.0439(3) 0.15843(17) 0.0846(12) Uani 1 1 d .
H19A H 0.2030 -0.0630 0.1948 0.127 Uiso 1 1 calc R
H19B H 0.1939 0.0340 0.1449 0.127 Uiso 1 1 calc R
H19C H 0.1877 -0.1087 0.1318 0.127 Uiso 1 1 calc R
C20 C 0.0794(2) -0.0727(6) 0.28392(19) 0.169(3) Uani 1 1 d .
H20A H 0.1055 -0.0886 0.3110 0.253 Uiso 1 1 calc R
H20B H 0.0608 -0.1433 0.2823 0.253 Uiso 1 1 calc R
H20C H 0.0659 -0.0003 0.2955 0.253 Uiso 1 1 calc R
C21 C 0.02908(11) 0.0270(4) 0.07530(16) 0.0857(12) Uani 1 1 d .
H21A H 0.0026 0.0259 0.0877 0.129 Uiso 1 1 calc R
H21B H 0.0283 -0.0340 0.0459 0.129 Uiso 1 1 calc R
H21C H 0.0335 0.1081 0.0607 0.129 Uiso 1 1 calc R
C22 C 0.12082(9) 0.4463(3) 0.11970(12) 0.0483(7) Uani 1 1 d .
C23 C 0.15350(16) 0.5941(3) 0.18062(17) 0.1142(18) Uani 1 1 d .
H23A H 0.1685 0.6318 0.2137 0.137 Uiso 1 1 calc R
C24 C 0.13824(16) 0.6496(3) 0.13134(18) 0.1154(18) Uani 1 1 d .
H24A H 0.1406 0.7338 0.1234 0.138 Uiso 1 1 calc R
C25 C 0.09536(10) 0.5894(3) 0.03712(12) 0.0526(8) Uani 1 1 d .
C26 C 0.05260(10) 0.6182(3) 0.02996(13) 0.0562(8) Uani 1 1 d .
C27 C 0.03093(10) 0.6510(3) -0.02440(14) 0.0627(9) Uani 1 1 d .
H27A H 0.0021 0.6695 -0.0304 0.075 Uiso 1 1 calc R
C28 C 0.05080(11) 0.6568(3) -0.06965(13) 0.0620(8) Uani 1 1 d .
C29 C 0.09375(11) 0.6293(3) -0.06007(14) 0.0632(9) Uani 1 1 d .
H29A H 0.1075 0.6338 -0.0904 0.076 Uiso 1 1 calc R
C30 C 0.11704(10) 0.5952(3) -0.00669(14) 0.0584(8) Uani 1 1 d .
C31 C 0.16389(11) 0.5671(4) 0.00269(18) 0.0885(12) Uani 1 1 d .
H31A H 0.1746 0.5458 0.0420 0.133 Uiso 1 1 calc R
H31B H 0.1787 0.6392 -0.0068 0.133 Uiso 1 1 calc R
H31C H 0.1683 0.4985 -0.0211 0.133 Uiso 1 1 calc R
C32 C 0.02607(13) 0.6896(4) -0.12868(15) 0.0974(13) Uani 1 1 d .
H32A H -0.0031 0.7060 -0.1273 0.146 Uiso 1 1 calc R
H32B H 0.0273 0.6212 -0.1541 0.146 Uiso 1 1 calc R
H32C H 0.0383 0.7623 -0.1421 0.146 Uiso 1 1 calc R
C33 C 0.03055(12) 0.6166(4) 0.07946(15) 0.0839(11) Uani 1 1 d .
H33A H 0.0504 0.5918 0.1134 0.126 Uiso 1 1 calc R
H33B H 0.0073 0.5585 0.0718 0.126 Uiso 1 1 calc R
H33C H 0.0199 0.6983 0.0847 0.126 Uiso 1 1 calc R
C34 C 0.15519(11) 0.3795(3) 0.21868(12) 0.0590(8) Uani 1 1 d .
C35 C 0.12576(12) 0.3415(4) 0.24934(14) 0.0758(10) Uani 1 1 d .
C36 C 0.13962(14) 0.2604(4) 0.29449(15) 0.0895(12) Uani 1 1 d .
H36A H 0.1203 0.2339 0.3158 0.107 Uiso 1 1 calc R
C37 C 0.18090(14) 0.2179(4) 0.30886(14) 0.0789(11) Uani 1 1 d .
C38 C 0.20898(12) 0.2585(3) 0.27718(14) 0.0700(10) Uani 1 1 d .
H38A H 0.2370 0.2305 0.2865 0.084 Uiso 1 1 calc R
C39 C 0.19714(11) 0.3401(3) 0.23148(13) 0.0591(8) Uani 1 1 d .
C40 C 0.22882(12) 0.3840(4) 0.19853(15) 0.0817(11) Uani 1 1 d .
H40A H 0.2560 0.3470 0.2139 0.123 Uiso 1 1 calc R
H40B H 0.2312 0.4731 0.2012 0.123 Uiso 1 1 calc R
H40C H 0.2196 0.3603 0.1593 0.123 Uiso 1 1 calc R
C41 C 0.19504(17) 0.1309(5) 0.35917(17) 0.1250(18) Uani 1 1 d .
H41A H 0.1713 0.1125 0.3762 0.188 Uiso 1 1 calc R
H41B H 0.2171 0.1702 0.3869 0.188 Uiso 1 1 calc R
H41C H 0.2057 0.0550 0.3463 0.188 Uiso 1 1 calc R
C42 C 0.08052(14) 0.3896(6) 0.23580(18) 0.1267(19) Uani 1 1 d .
H42A H 0.0767 0.4440 0.2034 0.190 Uiso 1 1 calc R
H42B H 0.0750 0.4347 0.2680 0.190 Uiso 1 1 calc R
H42C H 0.0611 0.3208 0.2274 0.190 Uiso 1 1 calc R

loop_
_atom_site_aniso_label
_atom_site_aniso_U_11
_atom_site_aniso_U_22
_atom_site_aniso_U_33
_atom_site_aniso_U_23
_atom_site_aniso_U_13
_atom_site_aniso_U_12
B1 0.054(2) 0.0403(18) 0.0483(19) -0.0040(15) 0.0059(16) -0.0053(16)
B2 0.051(2) 0.0393(18) 0.052(2) -0.0016(16) 0.0096(17) -0.0037(15)
N1 0.0592(15) 0.0352(13) 0.0479(13) -0.0010(11) 0.0050(11) -0.0039(11)
N2 0.0601(16) 0.0454(14) 0.0472(14) -0.0086(11) 0.0084(12) -0.0045(12)
N3 0.099(2) 0.0412(15) 0.0513(15) -0.0034(12) -0.0056(15) 0.0044(14)
N4 0.085(2) 0.0350(13) 0.0583(15) 0.0007(12) -0.0099(14) -0.0026(13)
C1 0.0432(16) 0.0401(15) 0.0479(16) -0.0006(13) 0.0060(13) 0.0024(13)
C2 0.082(2) 0.0395(17) 0.063(2) -0.0108(16) 0.0046(18) -0.0112(16)
C3 0.089(3) 0.054(2) 0.0532(19) -0.0198(16) 0.0092(18) -0.0110(18)
C4 0.059(2) 0.0514(17) 0.0411(15) -0.0052(14) 0.0118(14) -0.0029(15)
C5 0.059(2) 0.066(2) 0.0477(17) -0.0055(16) 0.0094(15) 0.0033(17)
C6 0.078(3) 0.078(2) 0.0518(19) 0.0089(17) 0.0087(17) 0.002(2)
C7 0.080(3) 0.089(3) 0.0519(19) 0.0017(19) 0.0182(18) -0.013(2)
C8 0.061(2) 0.094(3) 0.060(2) -0.009(2) 0.0208(17) -0.005(2)
C9 0.056(2) 0.066(2) 0.0466(17) -0.0092(15) 0.0072(15) 0.0025(16)
C10 0.070(2) 0.086(3) 0.079(2) -0.004(2) 0.0103(19) 0.020(2)
C11 0.119(4) 0.149(4) 0.087(3) 0.031(3) 0.033(3) -0.031(3)
C12 0.067(2) 0.097(3) 0.072(2) 0.008(2) 0.0139(18) 0.017(2)
C13 0.066(2) 0.0328(15) 0.0513(17) 0.0032(13) 0.0039(15) -0.0036(14)
C14 0.068(2) 0.057(2) 0.065(2) 0.0092(16) 0.0116(17) -0.0066(17)
C15 0.092(3) 0.091(3) 0.092(3) 0.016(2) 0.037(3) -0.011(2)
C16 0.127(4) 0.102(3) 0.070(3) 0.021(2) 0.024(3) -0.012(3)
C17 0.118(4) 0.071(3) 0.057(2) 0.0100(19) -0.012(2) -0.009(2)
C18 0.075(2) 0.0421(18) 0.061(2) 0.0039(15) -0.0010(17) -0.0052(16)
C19 0.076(3) 0.062(2) 0.101(3) 0.014(2) -0.013(2) 0.0030(19)
C20 0.230(7) 0.207(7) 0.083(3) 0.043(4) 0.065(4) -0.016(5)
C21 0.061(2) 0.095(3) 0.097(3) 0.016(2) 0.007(2) 0.002(2)
C22 0.0580(18) 0.0395(16) 0.0455(16) 0.0008(13) 0.0062(14) 0.0048(14)
C23 0.184(5) 0.045(2) 0.080(3) -0.012(2) -0.047(3) -0.006(2)
C24 0.180(5) 0.037(2) 0.095(3) -0.003(2) -0.049(3) -0.009(2)
C25 0.062(2) 0.0354(15) 0.0549(18) 0.0048(13) 0.0013(15) 0.0001(14)
C26 0.065(2) 0.0453(17) 0.0593(19) 0.0051(15) 0.0144(16) -0.0006(15)
C27 0.0526(19) 0.060(2) 0.073(2) 0.0058(17) 0.0065(17) 0.0036(16)
C28 0.065(2) 0.060(2) 0.0577(19) 0.0061(16) 0.0058(17) 0.0015(17)
C29 0.071(2) 0.056(2) 0.064(2) 0.0090(16) 0.0185(17) 0.0035(17)
C30 0.056(2) 0.0439(17) 0.073(2) 0.0053(16) 0.0084(17) 0.0003(15)
C31 0.061(2) 0.088(3) 0.116(3) 0.013(2) 0.018(2) 0.012(2)
C32 0.097(3) 0.123(4) 0.065(2) 0.019(2) 0.000(2) 0.017(3)
C33 0.093(3) 0.082(3) 0.083(2) 0.005(2) 0.033(2) 0.005(2)
C34 0.081(2) 0.0485(18) 0.0427(16) -0.0054(14) 0.0017(16) 0.0017(17)
C35 0.083(3) 0.093(3) 0.0505(19) 0.0007(19) 0.0130(19) 0.018(2)
C36 0.104(3) 0.114(3) 0.056(2) 0.010(2) 0.028(2) 0.006(3)
C37 0.100(3) 0.075(3) 0.055(2) 0.0122(19) 0.004(2) 0.008(2)
C38 0.078(2) 0.066(2) 0.059(2) 0.0004(18) -0.0014(18) 0.0067(19)
C39 0.073(2) 0.0511(18) 0.0484(17) -0.0067(15) 0.0016(16) -0.0042(17)
C40 0.080(3) 0.089(3) 0.071(2) 0.000(2) 0.0038(19) -0.019(2)
C41 0.166(5) 0.127(4) 0.079(3) 0.043(3) 0.019(3) 0.027(4)
C42 0.095(3) 0.205(6) 0.084(3) 0.013(3) 0.028(3) 0.051(4)

loop_
_atom_type_symbol
_atom_type_description
_atom_type_scat_dispersion_real
_atom_type_scat_dispersion_imag
_atom_type_scat_source
C C 0.0033 0.0016 'International Tables Vol C Tables 4.2.6.8 and 6.1.1.4'
H H 0.0000 0.0000 'International Tables Vol C Tables 4.2.6.8 and 6.1.1.4'
B B 0.0013 0.0007 'International Tables Vol C Tables 4.2.6.8 and 6.1.1.4'
N N 0.0061 0.0033 'International Tables Vol C Tables 4.2.6.8 and 6.1.1.4'

loop_
_geom_angle_atom_site_label_1
_geom_angle_atom_site_label_2
_geom_angle_atom_site_label_3
_geom_angle
C1 B1 B2 107.8(2)
C1 B1 H1 107.8(14)
B2 B1 H1 108.4(13)
C1 B1 H2 108.2(14)
B2 B1 H2 113.6(15)
H1 B1 H2 111(2)
C22 B2 B1 106.6(2)
C22 B2 H3 108.0(15)
B1 B2 H3 108.2(15)
C22 B2 H4 108.8(15)
B1 B2 H4 111.0(15)
H3 B2 H4 114(2)
C1 N1 C2 110.5(2)
C1 N1 C13 126.2(2)
C2 N1 C13 123.2(2)
C1 N2 C3 110.6(2)
C1 N2 C4 125.4(2)
C3 N2 C4 123.8(2)
C22 N3 C23 111.1(3)
C22 N3 C34 126.4(2)
C23 N3 C34 122.5(3)
C22 N4 C24 111.1(3)
C22 N4 C25 126.0(2)
C24 N4 C25 122.8(3)
N1 C1 N2 104.1(2)
N1 C1 B1 128.5(2)
N2 C1 B1 127.3(3)
C3 C2 N1 107.3(3)
C3 C2 H2A 126.3
N1 C2 H2A 126.3
C2 C3 N2 107.4(3)
C2 C3 H3A 126.3
N2 C3 H3A 126.3
C5 C4 C9 123.0(3)
C5 C4 N2 118.9(3)
C9 C4 N2 118.1(3)
C4 C5 C6 117.0(3)
C4 C5 C12 121.7(3)
C6 C5 C12 121.3(3)
C7 C6 C5 122.4(3)
C7 C6 H6A 118.8
C5 C6 H6A 118.8
C6 C7 C8 118.1(3)
C6 C7 C11 120.8(4)
C8 C7 C11 121.0(4)
C9 C8 C7 122.6(3)
C9 C8 H8A 118.7
C7 C8 H8A 118.7
C8 C9 C4 116.9(3)
C8 C9 C10 121.7(3)
C4 C9 C10 121.4(3)
C9 C10 H10A 109.5
C9 C10 H10B 109.5
H10A C10 H10B 109.5
C9 C10 H10C 109.5
H10A C10 H10C 109.5
H10B C10 H10C 109.5
C7 C11 H11A 109.5
C7 C11 H11B 109.5
H11A C11 H11B 109.5
C7 C11 H11C 109.5
H11A C11 H11C 109.5
H11B C11 H11C 109.5
C5 C12 H12A 109.5
C5 C12 H12B 109.5
H12A C12 H12B 109.5
C5 C12 H12C 109.5
H12A C12 H12C 109.5
H12B C12 H12C 109.5
C14 C13 C18 121.9(3)
C14 C13 N1 118.1(3)
C18 C13 N1 120.0(3)
C15 C14 C13 117.4(3)
C15 C14 C21 120.9(3)
C13 C14 C21 121.7(3)
C14 C15 C16 122.7(4)
C14 C15 H15A 118.7
C16 C15 H15A 118.7
C17 C16 C15 117.6(4)
C17 C16 C20 121.0(5)
C15 C16 C20 121.3(5)
C16 C17 C18 122.7(4)
C16 C17 H17A 118.6
C18 C17 H17A 118.6
C17 C18 C13 117.6(3)
C17 C18 C19 119.8(3)
C13 C18 C19 122.6(3)
C18 C19 H19A 109.5
C18 C19 H19B 109.5
H19A C19 H19B 109.5
C18 C19 H19C 109.5
H19A C19 H19C 109.5
H19B C19 H19C 109.5
C16 C20 H20A 109.5
C16 C20 H20B 109.5
H20A C20 H20B 109.5
C16 C20 H20C 109.5
H20A C20 H20C 109.5
H20B C20 H20C 109.5
C14 C21 H21A 109.5
C14 C21 H21B 109.5
H21A C21 H21B 109.5
C14 C21 H21C 109.5
H21A C21 H21C 109.5
H21B C21 H21C 109.5
N3 C22 N4 103.3(2)
N3 C22 B2 128.9(3)
N4 C22 B2 127.7(2)
C24 C23 N3 107.0(3)
C24 C23 H23A 126.5
N3 C23 H23A 126.5
C23 C24 N4 107.6(3)
C23 C24 H24A 126.2
N4 C24 H24A 126.2
C30 C25 C26 122.9(3)
C30 C25 N4 119.5(3)
C26 C25 N4 117.4(3)
C25 C26 C27 117.4(3)
C25 C26 C33 121.3(3)
C27 C26 C33 121.2(3)
C28 C27 C26 122.1(3)
C28 C27 H27A 119.0
C26 C27 H27A 119.0
C27 C28 C29 118.3(3)
C27 C28 C32 120.8(3)
C29 C28 C32 120.9(3)
C28 C29 C30 122.3(3)
C28 C29 H29A 118.9
C30 C29 H29A 118.9
C25 C30 C29 117.0(3)
C25 C30 C31 121.8(3)
C29 C30 C31 121.2(3)
C30 C31 H31A 109.5
C30 C31 H31B 109.5
H31A C31 H31B 109.5
C30 C31 H31C 109.5
H31A C31 H31C 109.5
H31B C31 H31C 109.5
C28 C32 H32A 109.5
C28 C32 H32B 109.5
H32A C32 H32B 109.5
C28 C32 H32C 109.5
H32A C32 H32C 109.5
H32B C32 H32C 109.5
C26 C33 H33A 109.5
C26 C33 H33B 109.5
H33A C33 H33B 109.5
C26 C33 H33C 109.5
H33A C33 H33C 109.5
H33B C33 H33C 109.5
C35 C34 C39 122.5(3)
C35 C34 N3 119.3(3)
C39 C34 N3 118.0(3)
C34 C35 C36 117.4(3)
C34 C35 C42 121.5(3)
C36 C35 C42 121.1(4)
C37 C36 C35 122.5(4)
C37 C36 H36A 118.8
C35 C36 H36A 118.8
C36 C37 C38 118.0(3)
C36 C37 C41 120.9(4)
C38 C37 C41 121.1(4)
C39 C38 C37 122.4(3)
C39 C38 H38A 118.8
C37 C38 H38A 118.8
C38 C39 C34 117.3(3)
C38 C39 C40 120.9(3)
C34 C39 C40 121.8(3)
C39 C40 H40A 109.5
C39 C40 H40B 109.5
H40A C40 H40B 109.5
C39 C40 H40C 109.5
H40A C40 H40C 109.5
H40B C40 H40C 109.5
C37 C41 H41A 109.5
C37 C41 H41B 109.5
H41A C41 H41B 109.5
C37 C41 H41C 109.5
H41A C41 H41C 109.5
H41B C41 H41C 109.5
C35 C42 H42A 109.5
C35 C42 H42B 109.5
H42A C42 H42B 109.5
C35 C42 H42C 109.5
H42A C42 H42C 109.5
H42B C42 H42C 109.5

loop_
_geom_bond_atom_site_label_1
_geom_bond_atom_site_label_2
_geom_bond_distance
B1 C1 1.567(4)
B1 B2 1.795(5)
B1 H1 1.10(3)
B1 H2 1.15(3)
B2 C22 1.562(4)
B2 H3 1.10(3)
B2 H4 1.14(3)
N1 C1 1.366(3)
N1 C2 1.392(3)
N1 C13 1.435(4)
N2 C1 1.364(3)
N2 C3 1.392(4)
N2 C4 1.444(4)
N3 C22 1.361(3)
N3 C23 1.379(4)
N3 C34 1.443(4)
N4 C22 1.366(3)
N4 C24 1.370(4)
N4 C25 1.444(4)
C2 C3 1.323(4)
C2 H2A 0.9300
C3 H3A 0.9300
C4 C5 1.385(4)
C4 C9 1.389(4)
C5 C6 1.386(4)
C5 C12 1.507(4)
C6 C7 1.374(5)
C6 H6A 0.9300
C7 C8 1.381(5)
C7 C11 1.519(5)
C8 C9 1.380(4)
C8 H8A 0.9300
C9 C10 1.500(4)
C10 H10A 0.9600
C10 H10B 0.9600
C10 H10C 0.9600
C11 H11A 0.9600
C11 H11B 0.9600
C11 H11C 0.9600
C12 H12A 0.9600
C12 H12B 0.9600
C12 H12C 0.9600
C13 C14 1.391(4)
C13 C18 1.385(4)
C14 C15 1.377(5)
C14 C21 1.501(4)
C15 C16 1.383(6)
C15 H15A 0.9300
C16 C17 1.368(6)
C16 C20 1.530(6)
C17 C18 1.381(5)
C17 H17A 0.9300
C18 C19 1.491(5)
C19 H19A 0.9600
C19 H19B 0.9600
C19 H19C 0.9600
C20 H20A 0.9600
C20 H20B 0.9600
C20 H20C 0.9600
C21 H21A 0.9600
C21 H21B 0.9600
C21 H21C 0.9600
C23 C24 1.322(5)
C23 H23A 0.9300
C24 H24A 0.9300
C25 C30 1.380(4)
C25 C26 1.383(4)
C26 C27 1.387(4)
C26 C33 1.506(4)
C27 C28 1.372(4)
C27 H27A 0.9300
C28 C29 1.382(4)
C28 C32 1.512(4)
C29 C30 1.389(4)
C29 H29A 0.9300
C30 C31 1.505(4)
C31 H31A 0.9600
C31 H31B 0.9600
C31 H31C 0.9600
C32 H32A 0.9600
C32 H32B 0.9600
C32 H32C 0.9600
C33 H33A 0.9600
C33 H33B 0.9600
C33 H33C 0.9600
C34 C35 1.377(5)
C34 C39 1.384(4)
C35 C36 1.387(5)
C35 C42 1.512(5)
C36 C37 1.376(5)
C36 H36A 0.9300
C37 C38 1.368(5)
C37 C41 1.518(5)
C38 C39 1.392(4)
C38 H38A 0.9300
C39 C40 1.492(5)
C40 H40A 0.9600
C40 H40B 0.9600
C40 H40C 0.9600
C41 H41A 0.9600
C41 H41B 0.9600
C41 H41C 0.9600
C42 H42A 0.9600
C42 H42B 0.9600
C42 H42C 0.9600

loop_
_cod_related_entry_id
_cod_related_entry_database
_cod_related_entry_code
1 ChemSpider 21119014
